data_1504468
loop_
_publ_author_name
'Opatz, Till'
'Kolshorn, Heinz'
'Thines, Eckhard'
'Anke, Heidrun'

_publ_section_title
;
 Ascomycones A-C, heptaketide metabolites from an unidentified ascomycete.
;
_journal_issue 11
_journal_name_full 'Journal of natural products'
_journal_page_first 1973
_journal_page_last 1976
_journal_paper_doi 10.1021/np800570w
_journal_volume 71
_journal_year 2008
_chemical_formula_sum 'C16 H16 O7'
_chemical_formula_weight 320.29
_chemical_name_systematic
; 
 ? 
;
_space_group_IT_number 4
_symmetry_cell_setting monoclinic
_symmetry_space_group_name_Hall 'P 2yb'
_symmetry_space_group_name_H-M 'P 1 21 1'
_atom_sites_solution_hydrogens geom
_atom_sites_solution_primary direct
_atom_sites_solution_secondary difmap
_audit_creation_method SHELXL-97
_cell_angle_alpha 90.00
_cell_angle_beta 107.005(5)
_cell_angle_gamma 90.00
_cell_formula_units_Z 4
_cell_length_a 8.0031(4)
_cell_length_b 17.5926(6)
_cell_length_c 10.8678(6)
_cell_measurement_reflns_used 25
_cell_measurement_temperature 193(2)
_cell_measurement_theta_max 27
_cell_measurement_theta_min 20
_cell_volume 1463.24(13)
_computing_cell_refinement 'Enraf Nonius Software V5'
_computing_data_collection 'Enraf Nonius Software V5'
_computing_data_reduction 'Corinc (Dr\"ager, 1971)'
_computing_structure_refinement 'SHELXL-97 (Sheldrick, 1997)'
_computing_structure_solution 'SIR-97 (Altomare, 1997)'
_diffrn_ambient_temperature 193(2)
_diffrn_measured_fraction_theta_full 0.996
_diffrn_measured_fraction_theta_max 0.996
_diffrn_measurement_device '\k-geometry diffractometer'
_diffrn_measurement_device_type 'CAD4 Enraf Nonius'
_diffrn_measurement_method \w/2\q
_diffrn_radiation_monochromator graphite
_diffrn_radiation_type CuK\a
_diffrn_radiation_wavelength 1.54178
_diffrn_reflns_av_R_equivalents 0.0823
_diffrn_reflns_av_sigmaI/netI 0.0959
_diffrn_reflns_limit_h_max 9
_diffrn_reflns_limit_h_min -9
_diffrn_reflns_limit_k_max 21
_diffrn_reflns_limit_k_min -20
_diffrn_reflns_limit_l_max 12
_diffrn_reflns_limit_l_min -13
_diffrn_reflns_number 5771
_diffrn_reflns_theta_full 70.20
_diffrn_reflns_theta_max 70.20
_diffrn_reflns_theta_min 4.25
_diffrn_source 'rotating anode'
_diffrn_standards_decay_% 5
_diffrn_standards_interval_time 60
_diffrn_standards_number 3
_exptl_absorpt_coefficient_mu 0.978
_exptl_absorpt_correction_T_max 0.9527
_exptl_absorpt_correction_T_min 0.6406
_exptl_absorpt_process_details 'Corinc (Dr\"ager, 1971)'
_exptl_crystal_colour colourless
_exptl_crystal_density_diffrn 1.454
_exptl_crystal_density_method 'not measured'
_exptl_crystal_description plate
_exptl_crystal_F_000 672
_exptl_crystal_size_max 0.50
_exptl_crystal_size_mid 0.10
_exptl_crystal_size_min 0.05
_refine_diff_density_max 0.362
_refine_diff_density_min -0.392
_refine_diff_density_rms 0.089
_refine_ls_abs_structure_details 'Flack H D (1983), Acta Cryst. A39, 876-881'
_refine_ls_abs_structure_Flack -0.4(4)
_refine_ls_extinction_method none
_refine_ls_goodness_of_fit_ref 1.040
_refine_ls_hydrogen_treatment mixed
_refine_ls_matrix_type full
_refine_ls_number_parameters 421
_refine_ls_number_reflns 5245
_refine_ls_number_restraints 1
_refine_ls_restrained_S_all 1.040
_refine_ls_R_factor_all 0.1242
_refine_ls_R_factor_gt 0.0814
_refine_ls_shift/su_max 0.000
_refine_ls_shift/su_mean 0.000
_refine_ls_structure_factor_coef Fsqd
_refine_ls_weighting_details 'calc w=1/[\s^2^(Fo^2^)+(0.1868P)^2^+0.0000P] where P=(Fo^2^+2Fc^2^)/3'
_refine_ls_weighting_scheme calc
_refine_ls_wR_factor_obs 0.2312
_refine_ls_wR_factor_ref 0.2763
_reflns_number_gt 3719
_reflns_number_total 5245
_reflns_threshold_expression >2sigma(I)
_cod_data_source_file np800570w_si_003.cif
_cod_data_source_block spa77b3
_cod_original_cell_volume 1463.24(12)
_cod_original_sg_symbol_H-M 'P 21'
_cod_database_code 1504468

loop_
_symmetry_equiv_pos_as_xyz
'x, y, z'
'-x, y+1/2, -z'

loop_
_atom_site_label
_atom_site_type_symbol
_atom_site_fract_x
_atom_site_fract_y
_atom_site_fract_z
_atom_site_U_iso_or_equiv
_atom_site_adp_type
_atom_site_occupancy
_atom_site_symmetry_multiplicity
_atom_site_calc_flag
_atom_site_refinement_flags
C1A C 0.4456(9) 0.2482(3) 0.5261(6) 0.0219(14) Uani 1 1 d .
C2A C 0.5911(9) 0.2595(3) 0.4642(6) 0.0214(13) Uani 1 1 d .
C3A C 0.5611(8) 0.2400(4) 0.3282(6) 0.0200(13) Uani 1 1 d .
C4A C 0.3864(8) 0.2201(4) 0.2527(6) 0.0202(13) Uani 1 1 d .
C5A C 0.3536(9) 0.1918(4) 0.1245(6) 0.0257(15) Uani 1 1 d .
C6A C 0.1866(9) 0.1716(4) 0.0524(6) 0.0262(15) Uani 1 1 d .
H6A H 0.1684 0.1505 -0.0310 0.031 Uiso 1 1 calc R
C7A C 0.0439(9) 0.1820(4) 0.1007(6) 0.0252(14) Uani 1 1 d .
C8A C 0.0724(9) 0.2117(4) 0.2244(6) 0.0243(14) Uani 1 1 d .
H8A H -0.0233 0.2190 0.2583 0.029 Uiso 1 1 calc R
C9A C 0.2363(8) 0.2300(3) 0.2960(6) 0.0180(12) Uani 1 1 d .
C10A C 0.2665(9) 0.2638(3) 0.4264(6) 0.0211(13) Uani 1 1 d .
O11A O 0.4603(6) 0.2954(3) 0.6342(4) 0.0265(10) Uani 1 1 d .
H11A H 0.3785 0.3266 0.6189 0.040 Uiso 1 1 d R
C12A C 0.4527(9) 0.1639(4) 0.5716(6) 0.0217(13) Uani 1 1 d .
H12A H 0.4494 0.1302 0.4980 0.026 Uiso 1 1 calc R
H12B H 0.5651 0.1550 0.6386 0.026 Uiso 1 1 calc R
C13A C 0.3030(9) 0.1423(4) 0.6258(6) 0.0226(14) Uani 1 1 d .
O14A O 0.1531(6) 0.1513(3) 0.5626(5) 0.0326(12) Uani 1 1 d .
C15A C 0.3481(10) 0.1076(5) 0.7567(7) 0.0331(17) Uani 1 1 d .
H15A H 0.2442 0.0832 0.7693 0.050 Uiso 1 1 calc R
H15B H 0.3898 0.1472 0.8218 0.050 Uiso 1 1 calc R
H15C H 0.4400 0.0694 0.7650 0.050 Uiso 1 1 calc R
C16A C 0.7546(9) 0.2763(4) 0.5327(7) 0.0265(15) Uani 1 1 d .
H16A H 0.8384 0.2821 0.4869 0.032 Uiso 1 1 calc R
O17A O 0.8101(6) 0.2856(3) 0.6598(4) 0.0291(11) Uani 1 1 d .
C18A C 0.9885(9) 0.3012(5) 0.7120(8) 0.0370(18) Uani 1 1 d .
H18A H 1.0507 0.2542 0.7462 0.056 Uiso 1 1 calc R
H18B H 1.0048 0.3384 0.7816 0.056 Uiso 1 1 calc R
H18C H 1.0348 0.3218 0.6448 0.056 Uiso 1 1 calc R
O19A O 0.6839(6) 0.2379(3) 0.2792(4) 0.0300(11) Uani 1 1 d .
O20A O 0.4828(7) 0.1834(3) 0.0714(5) 0.0346(12) Uani 1 1 d .
H20A H 0.5879 0.1898 0.1214 0.052 Uiso 1 1 d R
O21A O -0.1225(6) 0.1641(3) 0.0370(5) 0.0339(12) Uani 1 1 d .
C22A C -0.1537(12) 0.1259(6) -0.0858(8) 0.050(2) Uani 1 1 d .
H22A H -0.1264 0.1605 -0.1480 0.075 Uiso 1 1 calc R
H22B H -0.2766 0.1106 -0.1172 0.075 Uiso 1 1 calc R
H22C H -0.0791 0.0807 -0.0752 0.075 Uiso 1 1 calc R
O23A O 0.1594(6) 0.3037(3) 0.4545(4) 0.0236(10) Uani 1 1 d .
C1B C 0.1756(9) 0.5209(3) 0.4596(6) 0.0224(14) Uani 1 1 d .
C2B C 0.3264(8) 0.4831(4) 0.4288(6) 0.0217(14) Uani 1 1 d .
C3B C 0.2915(8) 0.4468(3) 0.2998(6) 0.0205(13) Uani 1 1 d .
C4B C 0.1146(8) 0.4273(4) 0.2313(6) 0.0200(13) Uani 1 1 d .
C5B C 0.0749(9) 0.3933(4) 0.1072(6) 0.0227(14) Uani 1 1 d .
C6B C -0.0964(9) 0.3737(4) 0.0406(6) 0.0252(14) Uani 1 1 d .
H6B H -0.1224 0.3548 -0.0449 0.030 Uiso 1 1 calc R
C7B C -0.2278(9) 0.3815(4) 0.0972(6) 0.0263(15) Uani 1 1 d .
C8B C -0.1915(9) 0.4130(4) 0.2220(6) 0.0216(13) Uani 1 1 d .
H8B H -0.2825 0.4185 0.2612 0.026 Uiso 1 1 calc R
C9B C -0.0250(8) 0.4355(3) 0.2864(6) 0.0206(13) Uani 1 1 d .
C10B C 0.0091(8) 0.4703(4) 0.4144(6) 0.0205(13) Uani 1 1 d .
O11B O 0.1323(6) 0.5863(3) 0.3742(4) 0.0260(10) Uani 1 1 d .
H11B H 0.0472 0.6060 0.3934 0.039 Uiso 1 1 d R
C12B C 0.2030(9) 0.5484(3) 0.5971(6) 0.0218(13) Uani 1 1 d .
H12C H 0.2965 0.5873 0.6169 0.026 Uiso 1 1 calc R
H12D H 0.0943 0.5736 0.6017 0.026 Uiso 1 1 calc R
C13B C 0.2511(10) 0.4875(4) 0.7003(6) 0.0270(15) Uani 1 1 d .
O14B O 0.2594(7) 0.4215(3) 0.6757(5) 0.0299(11) Uani 1 1 d .
C15B C 0.2901(17) 0.5146(5) 0.8365(8) 0.061(3) Uani 1 1 d .
H15D H 0.1905 0.5438 0.8463 0.092 Uiso 1 1 calc R
H15E H 0.3943 0.5470 0.8576 0.092 Uiso 1 1 calc R
H15F H 0.3110 0.4708 0.8946 0.092 Uiso 1 1 calc R
C16B C 0.4910(9) 0.4777(4) 0.5061(7) 0.0216(13) Uani 1 1 d .
H16B H 0.5720 0.4492 0.4760 0.026 Uiso 1 1 calc R
O17B O 0.5487(6) 0.5094(3) 0.6221(4) 0.0280(11) Uani 1 1 d .
C18B C 0.7198(10) 0.4905(5) 0.6968(7) 0.040(2) Uani 1 1 d .
H18D H 0.7285 0.4354 0.7100 0.059 Uiso 1 1 calc R
H18E H 0.7461 0.5161 0.7803 0.059 Uiso 1 1 calc R
H18F H 0.8035 0.5068 0.6519 0.059 Uiso 1 1 calc R
O19B O 0.4154(6) 0.4322(3) 0.2560(5) 0.0339(12) Uani 1 1 d .
O20B O 0.1977(7) 0.3799(3) 0.0490(5) 0.0320(12) Uani 1 1 d .
H20B H 0.3068 0.3889 0.0967 0.048 Uiso 1 1 d R
O21B O -0.3960(7) 0.3625(3) 0.0440(5) 0.0347(12) Uani 1 1 d .
C22B C -0.4445(11) 0.3295(5) -0.0833(7) 0.0384(18) Uani 1 1 d .
H22D H -0.4063 0.3630 -0.1419 0.058 Uiso 1 1 calc R
H22E H -0.5716 0.3234 -0.1142 0.058 Uiso 1 1 calc R
H22F H -0.3883 0.2797 -0.0801 0.058 Uiso 1 1 calc R
O23B O -0.0921(7) 0.4651(3) 0.4779(5) 0.0341(12) Uani 1 1 d .

loop_
_atom_site_aniso_label
_atom_site_aniso_U_11
_atom_site_aniso_U_22
_atom_site_aniso_U_33
_atom_site_aniso_U_23
_atom_site_aniso_U_13
_atom_site_aniso_U_12
C1A 0.030(4) 0.016(3) 0.020(3) -0.004(2) 0.008(3) -0.004(2)
C2A 0.022(3) 0.020(3) 0.021(3) 0.000(2) 0.005(3) 0.000(2)
C3A 0.025(3) 0.020(3) 0.020(3) -0.002(2) 0.014(3) -0.002(2)
C4A 0.023(3) 0.020(3) 0.020(3) -0.001(2) 0.011(3) 0.001(2)
C5A 0.030(4) 0.034(4) 0.018(3) -0.002(3) 0.014(3) -0.002(3)
C6A 0.032(4) 0.031(4) 0.016(3) -0.004(3) 0.008(3) -0.002(3)
C7A 0.025(4) 0.029(3) 0.020(3) 0.002(3) 0.005(3) -0.003(3)
C8A 0.029(3) 0.028(3) 0.017(3) 0.002(3) 0.009(3) 0.001(3)
C9A 0.017(3) 0.018(3) 0.019(3) 0.001(2) 0.006(2) -0.002(2)
C10A 0.031(3) 0.014(3) 0.021(3) 0.002(2) 0.011(3) -0.001(2)
O11A 0.033(3) 0.027(2) 0.018(2) -0.0074(19) 0.0049(19) 0.002(2)
C12A 0.026(3) 0.021(3) 0.022(3) 0.004(2) 0.011(3) 0.006(3)
C13A 0.030(4) 0.017(3) 0.023(3) -0.006(3) 0.011(3) -0.005(3)
O14A 0.018(2) 0.038(3) 0.040(3) 0.011(2) 0.006(2) -0.006(2)
C15A 0.031(4) 0.045(4) 0.025(4) 0.010(3) 0.011(3) -0.003(3)
C16A 0.031(4) 0.025(3) 0.025(3) -0.003(3) 0.010(3) -0.004(3)
O17A 0.024(2) 0.041(3) 0.022(2) 0.001(2) 0.0069(19) -0.002(2)
C18A 0.021(4) 0.062(5) 0.032(4) -0.007(4) 0.013(3) -0.006(3)
O19A 0.020(2) 0.050(3) 0.025(2) -0.001(2) 0.0141(19) -0.004(2)
O20A 0.031(3) 0.054(3) 0.024(3) -0.009(2) 0.015(2) -0.005(2)
O21A 0.028(3) 0.051(3) 0.020(2) -0.007(2) 0.002(2) -0.009(2)
C22A 0.043(5) 0.068(6) 0.032(5) -0.015(4) 0.002(4) -0.021(4)
O23A 0.021(2) 0.029(2) 0.022(2) -0.0014(19) 0.0077(18) 0.0047(18)
C1B 0.032(4) 0.018(3) 0.018(3) 0.000(2) 0.010(3) 0.002(3)
C2B 0.019(3) 0.023(3) 0.027(3) -0.003(3) 0.014(3) -0.003(2)
C3B 0.022(3) 0.018(3) 0.026(3) -0.001(3) 0.014(3) -0.002(2)
C4B 0.022(3) 0.023(3) 0.018(3) 0.005(2) 0.010(3) 0.006(2)
C5B 0.028(4) 0.022(3) 0.019(3) 0.003(2) 0.009(3) 0.002(3)
C6B 0.033(4) 0.029(3) 0.015(3) -0.001(3) 0.009(3) -0.002(3)
C7B 0.025(3) 0.029(4) 0.021(3) 0.005(3) 0.001(3) 0.002(3)
C8B 0.019(3) 0.029(3) 0.018(3) -0.001(3) 0.007(2) 0.004(3)
C9B 0.022(3) 0.021(3) 0.020(3) 0.004(2) 0.008(3) -0.004(2)
C10B 0.018(3) 0.022(3) 0.022(3) 0.000(2) 0.007(3) 0.004(2)
O11B 0.030(3) 0.023(2) 0.026(2) 0.0007(19) 0.010(2) 0.0018(19)
C12B 0.032(4) 0.016(3) 0.020(3) -0.002(2) 0.011(3) 0.002(3)
C13B 0.037(4) 0.027(4) 0.019(3) 0.001(3) 0.012(3) -0.002(3)
O14B 0.043(3) 0.021(2) 0.028(3) -0.002(2) 0.015(2) -0.002(2)
C15B 0.124(10) 0.039(5) 0.024(4) -0.007(4) 0.024(5) 0.003(5)
C16B 0.024(3) 0.022(3) 0.022(3) -0.001(3) 0.011(3) -0.003(3)
O17B 0.028(3) 0.034(3) 0.021(2) -0.002(2) 0.0044(19) 0.001(2)
C18B 0.024(4) 0.065(6) 0.025(4) -0.004(4) 0.002(3) 0.002(4)
O19B 0.026(3) 0.046(3) 0.034(3) -0.012(2) 0.016(2) 0.002(2)
O20B 0.030(3) 0.047(3) 0.025(3) -0.008(2) 0.017(2) -0.001(2)
O21B 0.027(3) 0.046(3) 0.027(3) -0.008(2) 0.001(2) 0.001(2)
C22B 0.041(4) 0.049(5) 0.019(4) -0.005(3) 0.000(3) -0.008(4)
O23B 0.031(3) 0.050(3) 0.026(3) -0.011(2) 0.015(2) -0.011(2)

loop_
_atom_type_symbol
_atom_type_description
_atom_type_scat_dispersion_real
_atom_type_scat_dispersion_imag
_atom_type_scat_source
C C 0.0181 0.0091 'International Tables Vol C Tables 4.2.6.8 and 6.1.1.4'
H H 0.0000 0.0000 'International Tables Vol C Tables 4.2.6.8 and 6.1.1.4'
O O 0.0492 0.0322 'International Tables Vol C Tables 4.2.6.8 and 6.1.1.4'

loop_
_geom_angle_atom_site_label_1
_geom_angle_atom_site_label_2
_geom_angle_atom_site_label_3
_geom_angle
O11A C1A C2A 113.7(5)
O11A C1A C10A 108.2(5)
C2A C1A C10A 109.9(5)
O11A C1A C12A 107.9(5)
C2A C1A C12A 107.7(5)
C10A C1A C12A 109.3(5)
C16A C2A C3A 117.3(6)
C16A C2A C1A 122.4(6)
C3A C2A C1A 119.6(5)
O19A C3A C4A 120.2(6)
O19A C3A C2A 121.3(6)
C4A C3A C2A 118.4(5)
C9A C4A C5A 115.6(6)
C9A C4A C3A 123.6(6)
C5A C4A C3A 120.7(6)
O20A C5A C6A 118.0(6)
O20A C5A C4A 121.1(6)
C6A C5A C4A 120.9(6)
C5A C6A C7A 120.8(6)
C5A C6A H6A 119.6
C7A C6A H6A 119.6
O21A C7A C8A 116.1(6)
O21A C7A C6A 124.6(6)
C8A C7A C6A 119.2(6)
C9A C8A C7A 120.0(6)
C9A C8A H8A 120.0
C7A C8A H8A 120.0
C8A C9A C4A 123.4(6)
C8A C9A C10A 120.2(6)
C4A C9A C10A 116.4(5)
O23A C10A C9A 122.6(6)
O23A C10A C1A 120.2(6)
C9A C10A C1A 117.1(5)
C1A O11A H11A 110.6
C13A C12A C1A 113.5(5)
C13A C12A H12A 108.9
C1A C12A H12A 108.9
C13A C12A H12B 108.9
C1A C12A H12B 108.9
H12A C12A H12B 107.7
O14A C13A C15A 121.3(6)
O14A C13A C12A 120.6(6)
C15A C13A C12A 118.1(6)
C13A C15A H15A 109.5
C13A C15A H15B 109.5
H15A C15A H15B 109.5
C13A C15A H15C 109.5
H15A C15A H15C 109.5
H15B C15A H15C 109.5
O17A C16A C2A 125.5(7)
O17A C16A H16A 117.3
C2A C16A H16A 117.3
C16A O17A C18A 115.8(5)
O17A C18A H18A 109.5
O17A C18A H18B 109.5
H18A C18A H18B 109.5
O17A C18A H18C 109.5
H18A C18A H18C 109.5
H18B C18A H18C 109.5
C5A O20A H20A 116.7
C7A O21A C22A 117.4(6)
O21A C22A H22A 109.5
O21A C22A H22B 109.5
H22A C22A H22B 109.5
O21A C22A H22C 109.5
H22A C22A H22C 109.5
H22B C22A H22C 109.5
O11B C1B C2B 105.4(5)
O11B C1B C12B 108.2(5)
C2B C1B C12B 117.8(6)
O11B C1B C10B 103.3(5)
C2B C1B C10B 110.3(5)
C12B C1B C10B 110.8(5)
C16B C2B C3B 116.0(6)
C16B C2B C1B 126.7(6)
C3B C2B C1B 117.3(6)
O19B C3B C4B 121.8(6)
O19B C3B C2B 119.8(6)
C4B C3B C2B 118.4(5)
C9B C4B C5B 117.2(6)
C9B C4B C3B 122.4(6)
C5B C4B C3B 120.3(6)
O20B C5B C6B 117.3(6)
O20B C5B C4B 122.1(6)
C6B C5B C4B 120.6(6)
C7B C6B C5B 120.6(6)
C7B C6B H6B 119.7
C5B C6B H6B 119.7
O21B C7B C6B 125.8(6)
O21B C7B C8B 114.2(6)
C6B C7B C8B 120.0(6)
C9B C8B C7B 119.9(6)
C9B C8B H8B 120.0
C7B C8B H8B 120.0
C8B C9B C4B 121.5(6)
C8B C9B C10B 119.2(6)
C4B C9B C10B 119.3(6)
O23B C10B C9B 122.5(6)
O23B C10B C1B 121.1(6)
C9B C10B C1B 116.2(5)
C1B O11B H11B 103.1
C13B C12B C1B 115.6(5)
C13B C12B H12C 108.4
C1B C12B H12C 108.4
C13B C12B H12D 108.4
C1B C12B H12D 108.4
H12C C12B H12D 107.4
O14B C13B C15B 121.3(7)
O14B C13B C12B 122.6(6)
C15B C13B C12B 116.1(6)
C13B C15B H15D 109.5
C13B C15B H15E 109.5
H15D C15B H15E 109.5
C13B C15B H15F 109.5
H15D C15B H15F 109.5
H15E C15B H15F 109.5
O17B C16B C2B 124.6(6)
O17B C16B H16B 117.7
C2B C16B H16B 117.7
C16B O17B C18B 117.1(6)
O17B C18B H18D 109.5
O17B C18B H18E 109.5
H18D C18B H18E 109.5
O17B C18B H18F 109.5
H18D C18B H18F 109.5
H18E C18B H18F 109.5
C5B O20B H20B 115.2
C7B O21B C22B 117.9(6)
O21B C22B H22D 109.5
O21B C22B H22E 109.5
H22D C22B H22E 109.5
O21B C22B H22F 109.5
H22D C22B H22F 109.5
H22E C22B H22F 109.5

loop_
_geom_bond_atom_site_label_1
_geom_bond_atom_site_label_2
_geom_bond_distance
C1A O11A 1.415(7)
C1A C2A 1.518(9)
C1A C10A 1.547(9)
C1A C12A 1.560(8)
C2A C16A 1.335(9)
C2A C3A 1.467(9)
C3A O19A 1.248(7)
C3A C4A 1.442(9)
C4A C9A 1.424(8)
C4A C5A 1.430(9)
C5A O20A 1.331(8)
C5A C6A 1.384(10)
C6A C7A 1.402(10)
C6A H6A 0.9500
C7A O21A 1.346(8)
C7A C8A 1.397(9)
C8A C9A 1.354(9)
C8A H8A 0.9500
C9A C10A 1.489(9)
C10A O23A 1.215(8)
O11A H11A 0.8334
C12A C13A 1.529(9)
C12A H12A 0.9900
C12A H12B 0.9900
C13A O14A 1.206(8)
C13A C15A 1.493(9)
C15A H15A 0.9800
C15A H15B 0.9800
C15A H15C 0.9800
C16A O17A 1.332(8)
C16A H16A 0.9500
O17A C18A 1.400(8)
C18A H18A 0.9800
C18A H18B 0.9800
C18A H18C 0.9800
O20A H20A 0.8657
O21A C22A 1.450(9)
C22A H22A 0.9800
C22A H22B 0.9800
C22A H22C 0.9800
C1B O11B 1.456(7)
C1B C2B 1.499(9)
C1B C12B 1.525(9)
C1B C10B 1.558(9)
C2B C16B 1.343(10)
C2B C3B 1.490(9)
C3B O19B 1.246(8)
C3B C4B 1.435(9)
C4B C9B 1.421(9)
C4B C5B 1.424(9)
C5B O20B 1.336(8)
C5B C6B 1.393(10)
C6B C7B 1.372(10)
C6B H6B 0.9500
C7B O21B 1.342(8)
C7B C8B 1.414(9)
C8B C9B 1.370(9)
C8B H8B 0.9500
C9B C10B 1.471(9)
C10B O23B 1.212(8)
O11B H11B 0.8425
C12B C13B 1.518(9)
C12B H12C 0.9900
C12B H12D 0.9900
C13B O14B 1.198(8)
C13B C15B 1.498(10)
C15B H15D 0.9800
C15B H15E 0.9800
C15B H15F 0.9800
C16B O17B 1.331(8)
C16B H16B 0.9500
O17B C18B 1.412(9)
C18B H18D 0.9800
C18B H18E 0.9800
C18B H18F 0.9800
O20B H20B 0.8892
O21B C22B 1.445(9)
C22B H22D 0.9800
C22B H22E 0.9800
C22B H22F 0.9800

loop_
_geom_hbond_atom_site_label_D
_geom_hbond_atom_site_label_H
_geom_hbond_atom_site_label_A
_geom_hbond_distance_DH
_geom_hbond_distance_HA
_geom_hbond_distance_DA
_geom_hbond_angle_DHA
_geom_hbond_site_symmetry_A
O11A H11A O14B 0.83 2.10 2.852(7) 149.6 .
O20A H20A O19A 0.87 1.86 2.547(7) 134.4 .
O11A H11A O23A 0.83 2.14 2.624(6) 116.4 .
O11B H11B O14A 0.84 1.97 2.813(7) 179.5 2_556
O20B H20B O19B 0.89 1.86 2.579(7) 136.7 .
O20B H20B O21B 0.89 2.65 3.282(7) 129.4 1_655

loop_
_geom_torsion_atom_site_label_1
_geom_torsion_atom_site_label_2
_geom_torsion_atom_site_label_3
_geom_torsion_atom_site_label_4
_geom_torsion
O11A C1A C2A C16A 34.4(9)
C10A C1A C2A C16A 155.8(6)
C12A C1A C2A C16A -85.2(7)
O11A C1A C2A C3A -155.4(5)
C10A C1A C2A C3A -34.0(7)
C12A C1A C2A C3A 85.0(7)
C16A C2A C3A O19A 1.3(9)
C1A C2A C3A O19A -169.4(6)
C16A C2A C3A C4A 178.7(6)
C1A C2A C3A C4A 8.0(9)
O19A C3A C4A C9A -171.9(6)
C2A C3A C4A C9A 10.7(9)
O19A C3A C4A C5A 5.1(10)
C2A C3A C4A C5A -172.3(6)
C9A C4A C5A O20A 177.0(6)
C3A C4A C5A O20A -0.3(10)
C9A C4A C5A C6A -3.7(9)
C3A C4A C5A C6A 179.1(6)
O20A C5A C6A C7A -177.3(7)
C4A C5A C6A C7A 3.3(10)
C5A C6A C7A O21A 179.9(7)
C5A C6A C7A C8A -1.4(10)
O21A C7A C8A C9A 178.9(6)
C6A C7A C8A C9A 0.0(10)
C7A C8A C9A C4A -0.7(10)
C7A C8A C9A C10A 178.2(6)
C5A C4A C9A C8A 2.4(9)
C3A C4A C9A C8A 179.6(6)
C5A C4A C9A C10A -176.5(6)
C3A C4A C9A C10A 0.7(9)
C8A C9A C10A O23A -30.8(9)
C4A C9A C10A O23A 148.1(6)
C8A C9A C10A C1A 151.2(6)
C4A C9A C10A C1A -29.9(8)
O11A C1A C10A O23A -8.3(8)
C2A C1A C10A O23A -133.0(6)
C12A C1A C10A O23A 109.1(6)
O11A C1A C10A C9A 169.8(5)
C2A C1A C10A C9A 45.1(7)
C12A C1A C10A C9A -72.9(7)
O11A C1A C12A C13A 61.8(7)
C2A C1A C12A C13A -175.0(5)
C10A C1A C12A C13A -55.7(7)
C1A C12A C13A O14A 55.6(8)
C1A C12A C13A C15A -126.4(6)
C3A C2A C16A O17A -170.9(6)
C1A C2A C16A O17A -0.4(11)
C2A C16A O17A C18A 178.4(7)
C8A C7A O21A C22A -173.6(7)
C6A C7A O21A C22A 5.2(11)
O11B C1B C2B C16B 113.1(7)
C12B C1B C2B C16B -7.7(9)
C10B C1B C2B C16B -136.1(7)
O11B C1B C2B C3B -67.6(7)
C12B C1B C2B C3B 171.7(5)
C10B C1B C2B C3B 43.2(7)
C16B C2B C3B O19B -19.1(9)
C1B C2B C3B O19B 161.5(6)
C16B C2B C3B C4B 159.0(6)
C1B C2B C3B C4B -20.4(9)
O19B C3B C4B C9B 172.5(6)
C2B C3B C4B C9B -5.5(9)
O19B C3B C4B C5B -2.7(10)
C2B C3B C4B C5B 179.3(6)
C9B C4B C5B O20B -177.0(6)
C3B C4B C5B O20B -1.6(9)
C9B C4B C5B C6B 4.0(9)
C3B C4B C5B C6B 179.4(6)
O20B C5B C6B C7B 176.0(6)
C4B C5B C6B C7B -5.0(10)
C5B C6B C7B O21B -178.0(6)
C5B C6B C7B C8B 3.0(10)
O21B C7B C8B C9B -179.3(6)
C6B C7B C8B C9B -0.2(10)
C7B C8B C9B C4B -0.7(10)
C7B C8B C9B C10B 178.1(6)
C5B C4B C9B C8B -1.2(9)
C3B C4B C9B C8B -176.6(6)
C5B C4B C9B C10B 180.0(6)
C3B C4B C9B C10B 4.7(9)
C8B C9B C10B O23B 16.7(10)
C4B C9B C10B O23B -164.5(6)
C8B C9B C10B C1B -157.9(6)
C4B C9B C10B C1B 20.9(8)
O11B C1B C10B O23B -106.0(7)
C2B C1B C10B O23B 141.8(6)
C12B C1B C10B O23B 9.6(8)
O11B C1B C10B C9B 68.6(6)
C2B C1B C10B C9B -43.6(7)
C12B C1B C10B C9B -175.8(5)
O11B C1B C12B C13B -179.5(6)
C2B C1B C12B C13B -60.2(8)
C10B C1B C12B C13B 68.0(7)
C1B C12B C13B O14B -3.4(10)
C1B C12B C13B C15B 176.0(8)
C3B C2B C16B O17B 176.8(6)
C1B C2B C16B O17B -3.9(11)
C2B C16B O17B C18B 172.5(7)
C6B C7B O21B C22B 1.3(10)
C8B C7B O21B C22B -179.6(6)
